data_1547428
loop_
_publ_author_name
'Anuradha R. Pallipurath'
'Jonathan M. Skelton'
'Mark R. Warren'
'Naghmeh Kamali'
'Patrick McArdle'
'Andrea Erxleben'

_publ_section_title
;
 Sulfamerazine: Understanding the Influence of Slip Planes in the
 Polymorphic Phase Transformation through X-Ray Crystallographic Studies
 and ab Initio Lattice Dynamics
;
_journal_name_full 'Molecular Pharmaceutics'
_journal_page_first 3735
_journal_page_last 3748
_journal_paper_doi 10.1021/acs.molpharmaceut.5b00504
_journal_volume 12
_journal_year 2015
_chemical_absolute_configuration ad
_chemical_formula_moiety 'C11 H12 N4 O2 S'
_chemical_formula_sum 'C11 H12 N4 O2 S'
_chemical_formula_weight 264.31
_space_group_crystal_system orthorhombic
_space_group_IT_number 33
_space_group_name_Hall 'P 2c -2n'
_space_group_name_H-M_alt 'P n a 21'
_symmetry_space_group_name_Hall 'P 2c -2n'
_symmetry_space_group_name_H-M 'P n a 21'
_atom_sites_solution_hydrogens mixed
_cell_angle_alpha 90
_cell_angle_beta 90
_cell_angle_gamma 90
_cell_formula_units_Z 8
_cell_length_a 14.5040(2)
_cell_length_b 8.21620(10)
_cell_length_c 21.9984(4)
_cell_measurement_reflns_used 9336
_cell_measurement_temperature 300
_cell_measurement_theta_max 29.4290
_cell_measurement_theta_min 1.7960
_cell_volume 2621.50(7)
_computing_cell_refinement
;
CrysAlisPro, Agilent Technologies,
Version 1.171.37.35 (release 13-08-2014 CrysAlis171 .NET)
(compiled Aug 13 2014,18:06:01)
;
_computing_data_collection
;
CrysAlisPro, Agilent Technologies,
Version 1.171.37.35 (release 13-08-2014 CrysAlis171 .NET)
(compiled Aug 13 2014,18:06:01)
;
_computing_data_reduction
;
CrysAlisPro, Agilent Technologies,
Version 1.171.37.35 (release 13-08-2014 CrysAlis171 .NET)
(compiled Aug 13 2014,18:06:01)
;
_computing_molecular_graphics OSCAIL
_computing_structure_refinement 'SHELXL-2014/7 (Sheldrick, 2014)'
_computing_structure_solution SHELXT
_diffrn_ambient_temperature 300
_diffrn_measured_fraction_theta_full 0.998
_diffrn_measured_fraction_theta_max 0.998
_diffrn_measurement_device 'CrystalLogic Kappa (3 circle)'
_diffrn_measurement_device_type 'Rigaku Saturn724+ (2x2 bin mode)'
_diffrn_measurement_method
;
omega rotation with 1 degree frames
;
_diffrn_measurement_specimen_support 'MiTeGen loop'
_diffrn_radiation_monochromator 'double crystal Silicon 111'
_diffrn_radiation_source 'Diamond Light Source Beamline I19'
_diffrn_radiation_type Synchrotron
_diffrn_radiation_wavelength 0.68890
_diffrn_reflns_av_R_equivalents 0.0459
_diffrn_reflns_av_unetI/netI 0.0455
_diffrn_reflns_Laue_measured_fraction_full 0.998
_diffrn_reflns_Laue_measured_fraction_max 0.998
_diffrn_reflns_limit_h_max 20
_diffrn_reflns_limit_h_min -13
_diffrn_reflns_limit_k_max 11
_diffrn_reflns_limit_k_min -11
_diffrn_reflns_limit_l_max 27
_diffrn_reflns_limit_l_min -31
_diffrn_reflns_number 23742
_diffrn_reflns_point_group_measured_fraction_full 0.989
_diffrn_reflns_point_group_measured_fraction_max 0.970
_diffrn_reflns_theta_full 24.415
_diffrn_reflns_theta_max 29.475
_diffrn_reflns_theta_min 1.795
_exptl_absorpt_coefficient_mu 0.247
_exptl_absorpt_correction_T_max 1.00000
_exptl_absorpt_correction_T_min 0.97902
_exptl_absorpt_correction_type multi-scan
_exptl_absorpt_process_details
;
CrysAlisPro, Agilent Technologies,
Version 1.171.36.28 (release 01-02-2013 CrysAlis171 .NET)
Empirical absorption correction using spherical harmonics,
implemented in SCALE3 ABSPACK scaling algorithm.
;
_exptl_crystal_colour Colourless
_exptl_crystal_density_diffrn 1.339
_exptl_crystal_description Parallelepiped
_exptl_crystal_F_000 1104
_exptl_crystal_size_max 0.50
_exptl_crystal_size_mid 0.40
_exptl_crystal_size_min 0.20
_refine_diff_density_max 0.227
_refine_diff_density_min -0.295
_refine_diff_density_rms 0.042
_refine_ls_abs_structure_details
;
 Flack x determined using 1914 quotients [(I+)-(I-)]/[(I+)+(I-)]
 (Parsons, Flack and Wagner, Acta Cryst. B69 (2013) 249-259).
;
_refine_ls_abs_structure_Flack 0.01(5)
_refine_ls_extinction_coef .
_refine_ls_extinction_method none
_refine_ls_goodness_of_fit_ref 0.933
_refine_ls_hydrogen_treatment mixed
_refine_ls_matrix_type full
_refine_ls_number_parameters 344
_refine_ls_number_reflns 7772
_refine_ls_number_restraints 1
_refine_ls_restrained_S_all 0.933
_refine_ls_R_factor_all 0.0774
_refine_ls_R_factor_gt 0.0498
_refine_ls_shift/su_max 0.036
_refine_ls_shift/su_mean 0.001
_refine_ls_structure_factor_coef Fsqd
_refine_ls_weighting_details 'w=1/[\s^2^(Fo^2^)+(0.1000P)^2^] where P=(Fo^2^+2Fc^2^)/3'
_refine_ls_weighting_scheme calc
_refine_ls_wR_factor_gt 0.1382
_refine_ls_wR_factor_ref 0.1661
_reflns_Friedel_coverage 0.899
_reflns_Friedel_fraction_full 0.980
_reflns_Friedel_fraction_max 0.941
_reflns_number_gt 5436
_reflns_number_total 7772
_reflns_threshold_expression 'I > 2\s(I)'
_cod_data_source_file Exp_Form-I2FSynchrotron_Form-I_300K.cif
_cod_data_source_block 300k_smz-f1_a
_cod_database_code 1547428
_shelx_space_group_comment
;
The symmetry employed for this shelxl refinement is uniquely defined
by the following loop, which should always be used as a source of
symmetry information in preference to the above space-group names.
They are only intended as comments.
;
_shelx_estimated_absorpt_t_min 0.886
_shelx_estimated_absorpt_t_max 0.952

loop_
_space_group_symop_operation_xyz
'x, y, z'
'-x, -y, z+1/2'
'x+1/2, -y+1/2, z'
'-x+1/2, y+1/2, z+1/2'

loop_
_atom_site_label
_atom_site_type_symbol
_atom_site_fract_x
_atom_site_fract_y
_atom_site_fract_z
_atom_site_U_iso_or_equiv
_atom_site_adp_type
_atom_site_occupancy
_atom_site_site_symmetry_order
_atom_site_calc_flag
_atom_site_refinement_flags_posn
_atom_site_refinement_flags_adp
_atom_site_refinement_flags_occupancy
_atom_site_disorder_assembly
_atom_site_disorder_group
S1 S 0.64748(7) 0.49612(10) 0.34471(6) 0.0423(2) Uani 1 1 d . . . . .
S2 S 0.57777(7) 0.49404(10) 0.65210(6) 0.0420(2) Uani 1 1 d . . . . .
O1 O 0.6905(2) 0.3716(4) 0.30926(15) 0.0553(7) Uani 1 1 d . . . . .
O2 O 0.5509(2) 0.5228(4) 0.33834(17) 0.0550(7) Uani 1 1 d . . . . .
O3 O 0.6751(2) 0.4665(4) 0.65848(17) 0.0530(7) Uani 1 1 d . . . . .
O4 O 0.5353(2) 0.6209(4) 0.68616(15) 0.0546(7) Uani 1 1 d . . . . .
N1 N 0.8436(3) 1.1158(5) 0.3125(2) 0.0631(11) Uani 1 1 d . . . . .
N2 N 0.6565(2) 0.4501(5) 0.41729(19) 0.0487(8) Uani 1 1 d . . . . .
N3 N 0.8159(2) 0.4103(4) 0.41799(18) 0.0484(8) Uani 1 1 d . . . . .
N4 N 0.7288(3) 0.4276(6) 0.50906(19) 0.0651(11) Uani 1 1 d . . . . .
N5 N 0.3800(3) -0.1199(5) 0.6961(3) 0.0816(16) Uani 1 1 d . . . . .
H5A H 0.3236 -0.1181 0.7079 0.106 Uiso 1 1 calc R U . . .
H5B H 0.4073 -0.2114 0.6900 0.106 Uiso 1 1 calc R U . . .
N6 N 0.5685(3) 0.5346(5) 0.57926(19) 0.0507(9) Uani 1 1 d . . . . .
N7 N 0.4104(2) 0.5845(5) 0.57926(19) 0.0526(9) Uani 1 1 d . . . . .
N8 N 0.4971(3) 0.5661(6) 0.4874(2) 0.0645(11) Uani 1 1 d . . . . .
C1 C 0.7066(2) 0.6783(4) 0.3344(2) 0.0387(8) Uani 1 1 d . . . . .
C2 C 0.7957(2) 0.6798(5) 0.31126(18) 0.0409(8) Uani 1 1 d . . . . .
H2 H 0.8246 0.5827 0.3009 0.053 Uiso 1 1 calc R U . . .
C3 C 0.8409(3) 0.8252(5) 0.3038(2) 0.0416(9) Uani 1 1 d . . . . .
H3 H 0.9005 0.8260 0.2882 0.054 Uiso 1 1 calc R U . . .
C4 C 0.7985(3) 0.9722(5) 0.3193(2) 0.0443(9) Uani 1 1 d . . . . .
C5 C 0.7080(3) 0.9688(5) 0.3429(2) 0.0503(10) Uani 1 1 d . . . . .
H5 H 0.6788 1.0655 0.3535 0.065 Uiso 1 1 calc R U . . .
C6 C 0.6632(3) 0.8232(5) 0.3502(2) 0.0488(9) Uani 1 1 d . . . . .
H6 H 0.6036 0.8213 0.3657 0.063 Uiso 1 1 calc R U . . .
C7 C 0.7385(3) 0.4290(5) 0.44939(19) 0.0457(9) Uani 1 1 d . . . . .
C8 C 0.8061(4) 0.4015(10) 0.5398(3) 0.086(2) Uani 1 1 d . . . . .
H8 H 0.8031 0.3974 0.5820 0.112 Uiso 1 1 calc R U . . .
C9 C 0.8902(3) 0.3803(8) 0.5123(3) 0.0799(17) Uani 1 1 d . . . . .
H9 H 0.9433 0.3617 0.5350 0.104 Uiso 1 1 calc R U . . .
C10 C 0.8929(3) 0.3877(6) 0.4503(2) 0.0595(12) Uani 1 1 d . . . . .
C11 C 0.9799(4) 0.3715(8) 0.4148(3) 0.0818(17) Uani 1 1 d . . . . .
H11A H 0.9784 0.2723 0.3918 0.106 Uiso 1 1 calc R U . . .
H11B H 1.0315 0.3693 0.4422 0.106 Uiso 1 1 calc R U . . .
H11C H 0.9860 0.4623 0.3877 0.106 Uiso 1 1 calc R U . . .
C12 C 0.5193(3) 0.3142(5) 0.66552(19) 0.0414(8) Uani 1 1 d . . . . .
C13 C 0.5635(3) 0.1677(5) 0.6556(3) 0.0527(11) Uani 1 1 d . . . . .
H13 H 0.6239 0.1665 0.6415 0.069 Uiso 1 1 calc R U . . .
C14 C 0.5180(3) 0.0230(5) 0.6666(3) 0.0606(14) Uani 1 1 d . . . . .
H14 H 0.5484 -0.0752 0.6605 0.079 Uiso 1 1 calc R U . . .
C15 C 0.4266(3) 0.0230(5) 0.6869(2) 0.0515(11) Uani 1 1 d . . . . .
C16 C 0.3826(3) 0.1721(5) 0.6967(2) 0.0474(9) Uani 1 1 d . . . . .
H16 H 0.3220 0.1739 0.7104 0.062 Uiso 1 1 calc R U . . .
C17 C 0.4282(2) 0.3157(5) 0.6865(2) 0.0413(9) Uani 1 1 d . . . . .
H17 H 0.3985 0.4143 0.6935 0.054 Uiso 1 1 calc R U . . .
C18 C 0.4875(3) 0.5631(5) 0.5482(2) 0.0450(9) Uani 1 1 d . . . . .
C19 C 0.4200(4) 0.6006(10) 0.4565(3) 0.087(2) Uani 1 1 d . . . . .
H19 H 0.4227 0.6073 0.4143 0.114 Uiso 1 1 calc R U . . .
C20 C 0.3375(4) 0.6261(9) 0.4849(3) 0.088(2) Uani 1 1 d . . . . .
H20 H 0.2852 0.6515 0.4624 0.114 Uiso 1 1 calc R U . . .
C21 C 0.3330(3) 0.6139(6) 0.5470(3) 0.0604(12) Uani 1 1 d . . . . .
C22 C 0.2470(3) 0.6345(10) 0.5828(3) 0.0886(19) Uani 1 1 d . . . . .
H22A H 0.2247 0.7438 0.5782 0.115 Uiso 1 1 calc R U . . .
H22B H 0.2595 0.6136 0.6250 0.115 Uiso 1 1 calc R U . . .
H22C H 0.2012 0.5595 0.5685 0.115 Uiso 1 1 calc R U . . .
H1N1 H 0.890(4) 1.119(7) 0.293(3) 0.071(16) Uiso 1 1 d . . . . .
H2N1 H 0.811(4) 1.196(7) 0.316(3) 0.069(16) Uiso 1 1 d . . . . .
H1N2 H 0.611(4) 0.486(6) 0.440(3) 0.065(17) Uiso 1 1 d . . . . .
H1N6 H 0.605(4) 0.513(5) 0.563(3) 0.046(15) Uiso 1 1 d . . . . .

loop_
_atom_site_aniso_label
_atom_site_aniso_U_11
_atom_site_aniso_U_22
_atom_site_aniso_U_33
_atom_site_aniso_U_23
_atom_site_aniso_U_13
_atom_site_aniso_U_12
S1 0.0394(4) 0.0451(5) 0.0425(5) 0.0035(4) -0.0016(4) -0.0030(3)
S2 0.0391(4) 0.0460(5) 0.0409(6) 0.0048(4) -0.0019(4) -0.0023(3)
O1 0.0630(18) 0.0465(15) 0.0563(19) -0.0050(14) 0.0018(15) -0.0027(13)
O2 0.0399(14) 0.0689(18) 0.056(2) 0.0082(16) -0.0093(16) -0.0068(12)
O3 0.0386(14) 0.0681(17) 0.0523(19) 0.0094(16) -0.0064(15) -0.0045(12)
O4 0.0619(19) 0.0455(14) 0.0564(19) -0.0049(13) -0.0006(15) -0.0032(13)
N1 0.055(2) 0.049(2) 0.085(3) -0.009(2) 0.022(2) -0.0057(17)
N2 0.0345(16) 0.062(2) 0.049(2) 0.0113(18) 0.0006(16) 0.0000(14)
N3 0.0382(16) 0.0531(18) 0.054(2) 0.0047(16) 0.0012(15) 0.0041(13)
N4 0.0450(19) 0.102(3) 0.048(2) 0.007(2) -0.0031(18) 0.015(2)
N5 0.072(3) 0.0464(19) 0.126(5) -0.006(2) 0.024(3) -0.0112(18)
N6 0.0357(17) 0.075(2) 0.041(2) 0.0128(18) 0.0025(16) 0.0030(16)
N7 0.0393(17) 0.062(2) 0.057(2) 0.0061(18) 0.0034(16) 0.0061(15)
N8 0.049(2) 0.099(3) 0.046(2) 0.009(2) -0.0032(18) 0.015(2)
C1 0.0364(17) 0.0428(17) 0.037(2) 0.0023(15) 0.0025(15) 0.0023(13)
C2 0.0394(17) 0.0460(18) 0.037(2) -0.0018(15) 0.0019(16) 0.0055(14)
C3 0.0359(18) 0.051(2) 0.038(2) -0.0013(16) 0.0073(16) 0.0023(14)
C4 0.046(2) 0.0448(19) 0.042(2) -0.0045(16) 0.0014(18) -0.0008(15)
C5 0.047(2) 0.0459(19) 0.058(3) -0.002(2) 0.009(2) 0.0053(15)
C6 0.0416(18) 0.050(2) 0.055(3) -0.0026(19) 0.0105(19) 0.0019(15)
C7 0.0396(19) 0.053(2) 0.044(2) 0.0086(17) -0.0005(17) 0.0045(16)
C8 0.061(3) 0.146(6) 0.052(3) 0.008(4) -0.006(3) 0.029(3)
C9 0.047(2) 0.125(5) 0.067(4) -0.004(3) -0.015(3) 0.025(3)
C10 0.045(2) 0.065(3) 0.069(4) 0.001(2) -0.001(2) 0.0122(19)
C11 0.049(3) 0.098(4) 0.098(5) -0.007(4) 0.008(3) 0.012(3)
C12 0.0402(17) 0.0430(17) 0.041(2) 0.0001(15) 0.0016(16) -0.0002(14)
C13 0.041(2) 0.047(2) 0.070(3) -0.001(2) 0.010(2) 0.0055(14)
C14 0.053(2) 0.042(2) 0.086(4) -0.003(2) 0.011(2) 0.0046(16)
C15 0.053(2) 0.0450(19) 0.057(3) -0.0022(18) 0.003(2) -0.0043(16)
C16 0.046(2) 0.049(2) 0.047(2) -0.0061(17) 0.0077(18) -0.0036(15)
C17 0.0392(18) 0.0419(18) 0.043(2) -0.0027(16) 0.0040(16) 0.0043(14)
C18 0.0407(18) 0.051(2) 0.044(2) 0.0072(17) -0.0014(17) 0.0008(15)
C19 0.062(3) 0.153(7) 0.047(3) 0.004(3) -0.009(3) 0.032(4)
C20 0.058(3) 0.136(6) 0.069(4) -0.001(4) -0.013(3) 0.036(3)
C21 0.044(2) 0.068(3) 0.069(3) -0.001(2) -0.004(2) 0.0144(19)
C22 0.044(2) 0.120(5) 0.102(5) 0.002(4) 0.007(3) 0.017(3)

loop_
_atom_type_symbol
_atom_type_description
_atom_type_scat_dispersion_real
_atom_type_scat_dispersion_imag
_atom_type_scat_source
C C 0.0033 0.0016 'International Tables Vol C Tables 4.2.6.8 and 6.1.1.4'
H H 0.0000 0.0000 'International Tables Vol C Tables 4.2.6.8 and 6.1.1.4'
N N 0.0061 0.0033 'International Tables Vol C Tables 4.2.6.8 and 6.1.1.4'
O O 0.0106 0.0060 'International Tables Vol C Tables 4.2.6.8 and 6.1.1.4'
S S 0.1246 0.1234 'International Tables Vol C Tables 4.2.6.8 and 6.1.1.4'

loop_
_geom_angle_atom_site_label_1
_geom_angle_atom_site_label_2
_geom_angle_atom_site_label_3
_geom_angle
_geom_angle_site_symmetry_1
_geom_angle_site_symmetry_3
O2 S1 O1 119.0(2) . .
O2 S1 N2 102.1(2) . .
O1 S1 N2 109.3(2) . .
O2 S1 C1 109.85(18) . .
O1 S1 C1 109.3(2) . .
N2 S1 C1 106.5(2) . .
O4 S2 O3 119.3(2) . .
O4 S2 N6 109.2(2) . .
O3 S2 N6 102.0(2) . .
O4 S2 C12 108.9(2) . .
O3 S2 C12 109.32(18) . .
N6 S2 C12 107.4(2) . .
C4 N1 H1N1 119(4) . .
C4 N1 H2N1 115(4) . .
H1N1 N1 H2N1 120(6) . .
C7 N2 S1 126.0(3) . .
C7 N2 H1N2 114(4) . .
S1 N2 H1N2 114(4) . .
C7 N3 C10 116.5(4) . .
C7 N4 C8 114.7(5) . .
C15 N5 H5A 120.0 . .
C15 N5 H5B 120.0 . .
H5A N5 H5B 120.0 . .
C18 N6 S2 126.0(3) . .
C18 N6 H1N6 117(5) . .
S2 N6 H1N6 114(5) . .
C18 N7 C21 117.1(4) . .
C19 N8 C18 115.1(4) . .
C2 C1 C6 120.3(3) . .
C2 C1 S1 121.0(3) . .
C6 C1 S1 118.8(3) . .
C3 C2 C1 119.8(3) . .
C3 C2 H2 120.1 . .
C1 C2 H2 120.1 . .
C2 C3 C4 120.8(3) . .
C2 C3 H3 119.6 . .
C4 C3 H3 119.6 . .
N1 C4 C3 120.8(4) . .
N1 C4 C5 120.4(4) . .
C3 C4 C5 118.8(3) . .
C6 C5 C4 120.0(4) . .
C6 C5 H5 120.0 . .
C4 C5 H5 120.0 . .
C5 C6 C1 120.2(4) . .
C5 C6 H6 119.9 . .
C1 C6 H6 119.9 . .
N4 C7 N3 127.3(4) . .
N4 C7 N2 114.5(4) . .
N3 C7 N2 118.2(4) . .
N4 C8 C9 123.2(5) . .
N4 C8 H8 118.4 . .
C9 C8 H8 118.4 . .
C10 C9 C8 117.3(5) . .
C10 C9 H9 121.3 . .
C8 C9 H9 121.3 . .
N3 C10 C9 120.9(4) . .
N3 C10 C11 116.2(5) . .
C9 C10 C11 122.9(5) . .
C10 C11 H11A 109.5 . .
C10 C11 H11B 109.5 . .
H11A C11 H11B 109.5 . .
C10 C11 H11C 109.5 . .
H11A C11 H11C 109.5 . .
H11B C11 H11C 109.5 . .
C13 C12 C17 119.9(3) . .
C13 C12 S2 119.4(3) . .
C17 C12 S2 120.8(3) . .
C12 C13 C14 120.1(4) . .
C12 C13 H13 120.0 . .
C14 C13 H13 120.0 . .
C13 C14 C15 120.6(4) . .
C13 C14 H14 119.7 . .
C15 C14 H14 119.7 . .
N5 C15 C16 120.2(4) . .
N5 C15 C14 121.0(4) . .
C16 C15 C14 118.8(4) . .
C17 C16 C15 120.6(4) . .
C17 C16 H16 119.7 . .
C15 C16 H16 119.7 . .
C16 C17 C12 120.1(3) . .
C16 C17 H17 120.0 . .
C12 C17 H17 120.0 . .
N7 C18 N8 126.8(4) . .
N7 C18 N6 119.1(4) . .
N8 C18 N6 114.1(4) . .
N8 C19 C20 122.1(5) . .
N8 C19 H19 119.0 . .
C20 C19 H19 119.0 . .
C19 C20 C21 119.1(5) . .
C19 C20 H20 120.4 . .
C21 C20 H20 120.4 . .
N7 C21 C20 119.8(5) . .
N7 C21 C22 116.1(5) . .
C20 C21 C22 124.1(5) . .
C21 C22 H22A 109.5 . .
C21 C22 H22B 109.5 . .
H22A C22 H22B 109.5 . .
C21 C22 H22C 109.5 . .
H22A C22 H22C 109.5 . .
H22B C22 H22C 109.5 . .

loop_
_geom_bond_atom_site_label_1
_geom_bond_atom_site_label_2
_geom_bond_distance
_geom_bond_site_symmetry_2
S1 O2 1.425(3) .
S1 O1 1.430(3) .
S1 N2 1.646(4) .
S1 C1 1.740(4) .
S2 O4 1.424(3) .
S2 O3 1.436(3) .
S2 N6 1.642(4) .
S2 C12 1.729(4) .
N1 C4 1.357(6) .
N1 H1N1 0.81(6) .
N1 H2N1 0.81(6) .
N2 C7 1.393(5) .
N2 H1N2 0.88(6) .
N3 C7 1.327(5) .
N3 C10 1.338(6) .
N4 C7 1.320(6) .
N4 C8 1.326(6) .
N5 C15 1.369(6) .
N5 H5A 0.8600 .
N5 H5B 0.8600 .
N6 C18 1.379(5) .
N6 H1N6 0.67(5) .
N7 C18 1.323(5) .
N7 C21 1.350(6) .
N8 C19 1.339(6) .
N8 C18 1.343(6) .
C1 C2 1.389(5) .
C1 C6 1.390(5) .
C2 C3 1.373(6) .
C2 H2 0.9300 .
C3 C4 1.398(5) .
C3 H3 0.9300 .
C4 C5 1.411(6) .
C5 C6 1.371(6) .
C5 H5 0.9300 .
C6 H6 0.9300 .
C8 C9 1.373(8) .
C8 H8 0.9300 .
C9 C10 1.366(8) .
C9 H9 0.9300 .
C10 C11 1.490(7) .
C11 H11A 0.9600 .
C11 H11B 0.9600 .
C11 H11C 0.9600 .
C12 C13 1.380(5) .
C12 C17 1.400(5) .
C13 C14 1.381(6) .
C13 H13 0.9300 .
C14 C15 1.399(6) .
C14 H14 0.9300 .
C15 C16 1.398(6) .
C16 C17 1.371(5) .
C16 H16 0.9300 .
C17 H17 0.9300 .
C19 C20 1.365(8) .
C19 H19 0.9300 .
C20 C21 1.371(8) .
C20 H20 0.9300 .
C21 C22 1.486(7) .
C22 H22A 0.9600 .
C22 H22B 0.9600 .
C22 H22C 0.9600 .

loop_
_geom_torsion_atom_site_label_1
_geom_torsion_atom_site_label_2
_geom_torsion_atom_site_label_3
_geom_torsion_atom_site_label_4
_geom_torsion
_geom_torsion_site_symmetry_1
_geom_torsion_site_symmetry_2
_geom_torsion_site_symmetry_3
_geom_torsion_site_symmetry_4
O2 S1 N2 C7 -172.8(4) . . . .
O1 S1 N2 C7 60.3(4) . . . .
C1 S1 N2 C7 -57.6(4) . . . .
O4 S2 N6 C18 -56.1(4) . . . .
O3 S2 N6 C18 176.8(4) . . . .
C12 S2 N6 C18 61.8(4) . . . .
O2 S1 C1 C2 -150.5(3) . . . .
O1 S1 C1 C2 -18.3(4) . . . .
N2 S1 C1 C2 99.6(4) . . . .
O2 S1 C1 C6 29.8(4) . . . .
O1 S1 C1 C6 162.0(4) . . . .
N2 S1 C1 C6 -80.0(4) . . . .
C6 C1 C2 C3 -0.1(6) . . . .
S1 C1 C2 C3 -179.8(3) . . . .
C1 C2 C3 C4 0.1(6) . . . .
C2 C3 C4 N1 179.2(4) . . . .
C2 C3 C4 C5 0.0(7) . . . .
N1 C4 C5 C6 -179.4(5) . . . .
C3 C4 C5 C6 -0.1(7) . . . .
C4 C5 C6 C1 0.1(8) . . . .
C2 C1 C6 C5 0.0(7) . . . .
S1 C1 C6 C5 179.7(4) . . . .
C8 N4 C7 N3 -1.3(8) . . . .
C8 N4 C7 N2 177.6(5) . . . .
C10 N3 C7 N4 -0.1(7) . . . .
C10 N3 C7 N2 -178.9(4) . . . .
S1 N2 C7 N4 166.0(4) . . . .
S1 N2 C7 N3 -15.0(6) . . . .
C7 N4 C8 C9 1.1(10) . . . .
N4 C8 C9 C10 0.3(11) . . . .
C7 N3 C10 C9 1.6(7) . . . .
C7 N3 C10 C11 -178.3(5) . . . .
C8 C9 C10 N3 -1.7(9) . . . .
C8 C9 C10 C11 178.2(6) . . . .
O4 S2 C12 C13 -157.7(4) . . . .
O3 S2 C12 C13 -25.9(4) . . . .
N6 S2 C12 C13 84.1(4) . . . .
O4 S2 C12 C17 22.0(4) . . . .
O3 S2 C12 C17 153.8(4) . . . .
N6 S2 C12 C17 -96.2(4) . . . .
C17 C12 C13 C14 -0.3(7) . . . .
S2 C12 C13 C14 179.4(4) . . . .
C12 C13 C14 C15 1.1(8) . . . .
C13 C14 C15 N5 177.9(5) . . . .
C13 C14 C15 C16 -1.1(8) . . . .
N5 C15 C16 C17 -178.7(4) . . . .
C14 C15 C16 C17 0.3(7) . . . .
C15 C16 C17 C12 0.5(7) . . . .
C13 C12 C17 C16 -0.5(6) . . . .
S2 C12 C17 C16 179.8(3) . . . .
C21 N7 C18 N8 -0.6(7) . . . .
C21 N7 C18 N6 179.3(4) . . . .
C19 N8 C18 N7 2.6(8) . . . .
C19 N8 C18 N6 -177.3(6) . . . .
S2 N6 C18 N7 10.8(6) . . . .
S2 N6 C18 N8 -169.3(4) . . . .
C18 N8 C19 C20 -1.7(10) . . . .
N8 C19 C20 C21 -1.0(12) . . . .
C18 N7 C21 C20 -2.3(8) . . . .
C18 N7 C21 C22 178.9(5) . . . .
C19 C20 C21 N7 3.1(11) . . . .
C19 C20 C21 C22 -178.3(7) . . . .
